data_2241846
loop_
_publ_author_name
'Moon, Dohyun'
'Choi, Jong-Ha'

_publ_section_title
;
 Crystal structure of
 <i>cis</i>-[dichlorido(1,4,8,11-tetraazacyclotetradecane-<i>{\k</i>N}^4^)chromium(III)][oxalato(1,4,8,11-tetraazacyclotetradecane-<i>{\k</i>N}^4^)chromium(III)]
 diperchlorate from synchrotron data
;
_journal_coeditor_code WM5323
_journal_issue 10
_journal_name_full 'Acta Crystallographica Section E'
_journal_page_first 1417
_journal_page_last 1420
_journal_paper_doi 10.1107/S2056989016014134
_journal_volume 72
_journal_year 2016
_chemical_formula_moiety '[Cr Cl2 (C10 H24 N4)] [Cr(C2 O4)2 (C10 H24 N4)](Cl O4)2'
_chemical_formula_sum 'C22 H48 Cl4 Cr2 N8 O12'
_chemical_formula_weight 862.48
_chemical_name_systematic
<i>cis</i>-[dichlorido(1,4,8,11-tetraazacyclotetradecane-<i>\kN</i>^4^)chromium(III)][oxalato(1,4,8,11-tetraazacyclotetradecane-<i>\kN</i>^4^)chromium(III)]
_space_group_crystal_system orthorhombic
_space_group_IT_number 43
_space_group_name_Hall 'F 2 -2d'
_space_group_name_H-M_alt 'F d d 2'
_symmetry_space_group_name_Hall 'F 2 -2d'
_symmetry_space_group_name_H-M 'F d d 2'
_atom_sites_solution_hydrogens geom
_audit_creation_method SHELXL-2014/7
_cell_angle_alpha 90
_cell_angle_beta 90
_cell_angle_gamma 90
_cell_formula_units_Z 8
_cell_length_a 18.599(4)
_cell_length_b 26.986(5)
_cell_length_c 14.042(3)
_cell_measurement_reflns_used 25281
_cell_measurement_temperature 243(2)
_cell_measurement_theta_max 33.311
_cell_measurement_theta_min 0.384
_cell_volume 7048(3)
_computing_cell_refinement
;
<i>HKL3000sm</i> (Otwinowski & Minor, 1997)
;
_computing_data_collection
;
<i>PAL BL2D-SMDC</i> (Shin <i>et al.</i>,  2016)
;
_computing_data_reduction
;
<i>HKL3000sm</i> (Otwinowski & Minor, 1997)
;
_computing_molecular_graphics
;
<i>DIAMOND</i> (Putz & Brandenburg, 2014)
;
_computing_publication_material
;
<i>publCIF</i> (Westrip, 2010)
;
_computing_structure_refinement
;
<i>SHELXL2014</i> (Sheldrick, 2015b)
;
_computing_structure_solution
;
<i>SHELXT2014</i> (Sheldrick, 2015a)
;
_diffrn_ambient_temperature 243(2)
_diffrn_measured_fraction_theta_full 0.990
_diffrn_measured_fraction_theta_max 0.991
_diffrn_measurement_device_type 'ADSC Q210 CCD area detector'
_diffrn_measurement_method 'omega scan'
_diffrn_radiation_type synchrotron
_diffrn_radiation_wavelength 0.670
_diffrn_reflns_av_R_equivalents 0.1182
_diffrn_reflns_limit_h_max 25
_diffrn_reflns_limit_h_min -25
_diffrn_reflns_limit_k_max 37
_diffrn_reflns_limit_k_min -37
_diffrn_reflns_limit_l_max 19
_diffrn_reflns_limit_l_min -19
_diffrn_reflns_number 14619
_diffrn_reflns_theta_full 23.703
_diffrn_reflns_theta_max 27.483
_diffrn_reflns_theta_min 1.855
_exptl_absorpt_coefficient_mu 0.844
_exptl_absorpt_correction_T_max 0.996
_exptl_absorpt_correction_T_min 0.939
_exptl_absorpt_correction_type empirical
_exptl_absorpt_process_details
;
(<i>HKL3000sm Scalepack</i>; Otwinowski & Minor, 1997)
;
_exptl_crystal_colour orange
_exptl_crystal_density_diffrn 1.626
_exptl_crystal_description needle
_exptl_crystal_F_000 3584
_exptl_crystal_size_max 0.075
_exptl_crystal_size_mid 0.008
_exptl_crystal_size_min 0.005
_refine_diff_density_max 1.540
_refine_diff_density_min -0.506
_refine_ls_abs_structure_details
;
Flack <i>x</i> determined using 1586 quotients
[(<i>I</i>^+^)-(<i>I</i>^-^)]/[(<i>I</i>^+^)+(<i>I</i>^-^)]
(Parsons <i>et al.</i>,  2013).
;
_refine_ls_abs_structure_Flack 0.10(2)
_refine_ls_extinction_method none
_refine_ls_goodness_of_fit_ref 1.036
_refine_ls_hydrogen_treatment constr
_refine_ls_matrix_type full
_refine_ls_number_parameters 218
_refine_ls_number_reflns 4764
_refine_ls_number_restraints 1
_refine_ls_restrained_S_all 1.036
_refine_ls_R_factor_all 0.0651
_refine_ls_R_factor_gt 0.0567
_refine_ls_shift/su_max 0.000
_refine_ls_shift/su_mean 0.000
_refine_ls_structure_factor_coef Fsqd
_refine_ls_weighting_details 'w=1/[\s^2^(Fo^2^)+(0.0928P)^2^] where P=(Fo^2^+2Fc^2^)/3'
_refine_ls_weighting_scheme calc
_refine_ls_wR_factor_gt 0.1427
_refine_ls_wR_factor_ref 0.1502
_reflns_number_gt 4011
_reflns_number_total 4764
_reflns_threshold_expression 'I > 2\s(I)'
_cod_data_source_file wm5323sup1.cif
_cod_data_source_block I
_cod_original_cell_volume 7048(2)
_cod_database_code 2241846
_shelx_space_group_comment
;
The symmetry employed for this shelxl refinement is uniquely defined
by the following loop, which should always be used as a source of
symmetry information in preference to the above space-group names.
They are only intended as comments.
;
_shelx_estimated_absorpt_t_min 0.939
_shelx_estimated_absorpt_t_max 0.996

loop_
_space_group_symop_operation_xyz
'x, y, z'
'-x, -y, z'
'x+1/4, -y+1/4, z+1/4'
'-x+1/4, y+1/4, z+1/4'
'x, y+1/2, z+1/2'
'-x, -y+1/2, z+1/2'
'x+1/4, -y+3/4, z+3/4'
'-x+1/4, y+3/4, z+3/4'
'x+1/2, y, z+1/2'
'-x+1/2, -y, z+1/2'
'x+3/4, -y+1/4, z+3/4'
'-x+3/4, y+1/4, z+3/4'
'x+1/2, y+1/2, z'
'-x+1/2, -y+1/2, z'
'x+3/4, -y+3/4, z+1/4'
'-x+3/4, y+3/4, z+1/4'

loop_
_atom_site_type_symbol
_atom_site_label
_atom_site_fract_x
_atom_site_fract_y
_atom_site_fract_z
_atom_site_U_iso_or_equiv
_atom_site_adp_type
_atom_site_calc_flag
_atom_site_occupancy
Cr Cr1A 0.2500 0.7500 0.83915(6) 0.0342(3) Uani d 1
O O1A 0.2305(3) 0.70375(18) 0.7351(3) 0.0554(10) Uani d 1
O O2A 0.2332(4) 0.6997(3) 0.5761(4) 0.092(2) Uani d 1
N N1A 0.3572(3) 0.72957(18) 0.8508(3) 0.0457(10) Uani d 1
H H1A 0.3813 0.7427 0.7932 0.055 Uiso calc 1
N N2A 0.2211(3) 0.69512(15) 0.9376(3) 0.0426(10) Uani d 1
H H2A 0.2340 0.7073 1.0018 0.051 Uiso calc 1
C C1A 0.3891(4) 0.7568(2) 0.9331(5) 0.0557(14) Uani d 1
H H1A1 0.4415 0.7581 0.9271 0.067 Uiso calc 1
H H1A2 0.3771 0.7400 0.9929 0.067 Uiso calc 1
C C2A 0.3745(4) 0.6746(2) 0.8539(4) 0.0624(17) Uani d 1
H H2A1 0.4263 0.6704 0.8636 0.075 Uiso calc 1
H H2A2 0.3622 0.6597 0.7923 0.075 Uiso calc 1
C C3A 0.3344(4) 0.6470(2) 0.9325(5) 0.0603(15) Uani d 1
H H3A1 0.3520 0.6128 0.9338 0.072 Uiso calc 1
H H3A2 0.3471 0.6622 0.9936 0.072 Uiso calc 1
C C4A 0.2546(4) 0.6455(2) 0.9255(5) 0.0603(17) Uani d 1
H H4A1 0.2410 0.6321 0.8631 0.072 Uiso calc 1
H H4A2 0.2357 0.6231 0.9744 0.072 Uiso calc 1
C C5A 0.1417(4) 0.6917(2) 0.9327(5) 0.0587(15) Uani d 1
H H5A1 0.1234 0.6730 0.9874 0.070 Uiso calc 1
H H5A2 0.1273 0.6744 0.8744 0.070 Uiso calc 1
C C6A 0.2399(3) 0.7232(3) 0.6505(4) 0.0637(18) Uani d 1
Cr Cr1B 0.2500 0.7500 0.28338(5) 0.0319(3) Uani d 1
Cl Cl1B 0.26881(11) 0.69068(6) 0.16485(9) 0.0602(4) Uani d 1
N N1B 0.2679(3) 0.69487(15) 0.3851(3) 0.0430(10) Uani d 1
H H1B 0.2563 0.7094 0.4480 0.052 Uiso calc 1
N N2B 0.1403(3) 0.73775(18) 0.2995(3) 0.0446(9) Uani d 1
H H2B 0.1173 0.7524 0.2425 0.054 Uiso calc 1
C C1B 0.3458(4) 0.6843(2) 0.3845(5) 0.0554(14) Uani d 1
H H1B1 0.3582 0.6643 0.3287 0.066 Uiso calc 1
H H1B2 0.3591 0.6657 0.4418 0.066 Uiso calc 1
C C2B 0.2277(4) 0.64797(19) 0.3775(4) 0.0558(15) Uani d 1
H H2B1 0.2429 0.6256 0.4287 0.067 Uiso calc 1
H H2B2 0.2392 0.6321 0.3166 0.067 Uiso calc 1
C C3B 0.1470(4) 0.6558(2) 0.3838(5) 0.0629(17) Uani d 1
H H3B1 0.1235 0.6233 0.3855 0.076 Uiso calc 1
H H3B2 0.1362 0.6726 0.4439 0.076 Uiso calc 1
C C4B 0.1151(4) 0.6856(3) 0.3030(4) 0.0633(17) Uani d 1
H H4B1 0.1271 0.6694 0.2426 0.076 Uiso calc 1
H H4B2 0.0626 0.6854 0.3093 0.076 Uiso calc 1
C C5B 0.1140(4) 0.7675(2) 0.3819(5) 0.0567(13) Uani d 1
H H5B1 0.1218 0.7493 0.4413 0.068 Uiso calc 1
H H5B2 0.0623 0.7738 0.3752 0.068 Uiso calc 1
Cl Cl1C 0.52532(8) 0.74678(4) 1.13543(9) 0.0464(3) Uani d 1
O O1C 0.5216(4) 0.7246(2) 1.2288(3) 0.0738(15) Uani d 1
O O2C 0.5875(3) 0.7782(2) 1.1306(5) 0.0812(15) Uani d 1
O O3C 0.5278(3) 0.70980(16) 1.0630(3) 0.0666(13) Uani d 1
O O4C 0.4626(3) 0.7775(2) 1.1228(4) 0.0696(13) Uani d 1

loop_
_atom_site_aniso_label
_atom_site_aniso_U_11
_atom_site_aniso_U_22
_atom_site_aniso_U_33
_atom_site_aniso_U_12
_atom_site_aniso_U_13
_atom_site_aniso_U_23
Cr1A 0.0410(6) 0.0458(5) 0.0159(4) -0.0046(4) 0.000 0.000
O1A 0.064(3) 0.072(3) 0.0296(17) -0.009(2) -0.0016(18) -0.0161(18)
O2A 0.091(4) 0.153(5) 0.031(2) -0.018(4) 0.004(2) -0.032(3)
N1A 0.043(2) 0.067(3) 0.0267(16) 0.000(2) 0.0034(16) -0.0047(17)
N2A 0.057(3) 0.0408(18) 0.0300(18) -0.0026(18) 0.0062(18) 0.0020(14)
C1A 0.052(4) 0.076(4) 0.039(3) -0.002(3) -0.007(2) -0.004(2)
C2A 0.071(5) 0.075(4) 0.042(3) 0.023(3) 0.004(3) -0.007(3)
C3A 0.077(4) 0.050(2) 0.054(3) 0.014(3) -0.001(3) -0.004(2)
C4A 0.087(5) 0.039(2) 0.055(3) 0.005(2) 0.005(3) 0.001(2)
C5A 0.065(4) 0.064(3) 0.047(3) -0.020(3) 0.010(3) 0.004(2)
C6A 0.047(3) 0.119(6) 0.025(2) -0.006(3) 0.0010(19) -0.004(3)
Cr1B 0.0459(6) 0.0333(4) 0.0164(4) 0.0007(4) 0.000 0.000
Cl1B 0.0926(11) 0.0583(7) 0.0297(6) 0.0046(7) 0.0025(6) -0.0161(5)
N1B 0.069(3) 0.0350(17) 0.0251(17) 0.0053(19) 0.0005(19) 0.0000(14)
N2B 0.047(2) 0.062(2) 0.0255(18) 0.000(2) -0.0011(15) 0.0011(17)
C1B 0.064(4) 0.053(3) 0.049(3) 0.014(3) -0.003(3) 0.003(2)
C2B 0.098(5) 0.0337(19) 0.036(2) -0.006(3) -0.002(3) 0.0030(17)
C3B 0.090(5) 0.055(3) 0.044(3) -0.020(3) -0.002(3) 0.004(2)
C4B 0.077(5) 0.072(3) 0.041(3) -0.026(3) -0.009(3) 0.000(3)
C5B 0.052(3) 0.076(3) 0.041(3) 0.001(3) 0.011(3) -0.006(3)
Cl1C 0.0524(8) 0.0494(6) 0.0372(6) 0.0003(5) -0.0027(5) -0.0003(5)
O1C 0.109(5) 0.073(3) 0.040(2) 0.002(3) -0.001(3) 0.004(2)
O2C 0.081(4) 0.084(3) 0.079(3) -0.023(3) 0.003(3) -0.003(3)
O3C 0.100(4) 0.053(2) 0.046(2) 0.005(2) 0.009(2) -0.0049(18)
O4C 0.070(3) 0.077(3) 0.062(3) 0.020(3) -0.011(2) -0.012(2)

loop_
_atom_type_symbol
_atom_type_description
_atom_type_scat_dispersion_real
_atom_type_scat_dispersion_imag
_atom_type_scat_source
C C 0.0030 0.0010 'International Tables Vol C Tables 4.2.6.8 and 6.1.1.4'
H H 0.0000 0.0000 'International Tables Vol C Tables 4.2.6.8 and 6.1.1.4'
N N 0.0060 0.0030 'International Tables Vol C Tables 4.2.6.8 and 6.1.1.4'
O O 0.0100 0.0050 'International Tables Vol C Tables 4.2.6.8 and 6.1.1.4'
Cl Cl 0.1360 0.1430 'International Tables Vol C Tables 4.2.6.8 and 6.1.1.4'
Cr Cr 0.3070 0.5510 'International Tables Vol C Tables 4.2.6.8 and 6.1.1.4'

loop_
_geom_angle_atom_site_label_1
_geom_angle_atom_site_label_2
_geom_angle_atom_site_label_3
_geom_angle_site_symmetry_1
_geom_angle_site_symmetry_3
_geom_angle
O1A Cr1A O1A 14_565 . 83.3(3)
O1A Cr1A N1A 14_565 14_565 93.85(19)
O1A Cr1A N1A . 14_565 92.9(2)
O1A Cr1A N1A 14_565 . 92.9(2)
O1A Cr1A N1A . . 93.85(19)
N1A Cr1A N1A 14_565 . 171.0(2)
O1A Cr1A N2A 14_565 . 172.4(2)
O1A Cr1A N2A . . 89.67(18)
N1A Cr1A N2A 14_565 . 83.68(19)
N1A Cr1A N2A . . 90.38(19)
O1A Cr1A N2A 14_565 14_565 89.67(18)
O1A Cr1A N2A . 14_565 172.4(2)
N1A Cr1A N2A 14_565 14_565 90.37(19)
N1A Cr1A N2A . 14_565 83.68(19)
N2A Cr1A N2A . 14_565 97.5(2)
C6A O1A Cr1A . . 113.4(5)
C1A N1A C2A . . 112.0(5)
C1A N1A Cr1A . . 108.2(4)
C2A N1A Cr1A . . 117.7(4)
C1A N1A H1A . . 106.1
C2A N1A H1A . . 106.1
Cr1A N1A H1A . . 106.1
C5A N2A C4A . . 110.9(5)
C5A N2A Cr1A . . 105.6(4)
C4A N2A Cr1A . . 117.0(4)
C5A N2A H2A . . 107.7
C4A N2A H2A . . 107.7
Cr1A N2A H2A . . 107.7
N1A C1A C5A . 14_565 107.5(5)
N1A C1A H1A1 . . 110.2
C5A C1A H1A1 14_565 . 110.2
N1A C1A H1A2 . . 110.2
C5A C1A H1A2 14_565 . 110.2
H1A1 C1A H1A2 . . 108.5
N1A C2A C3A . . 113.2(5)
N1A C2A H2A1 . . 108.9
C3A C2A H2A1 . . 108.9
N1A C2A H2A2 . . 108.9
C3A C2A H2A2 . . 108.9
H2A1 C2A H2A2 . . 107.7
C4A C3A C2A . . 116.9(6)
C4A C3A H3A1 . . 108.1
C2A C3A H3A1 . . 108.1
C4A C3A H3A2 . . 108.1
C2A C3A H3A2 . . 108.1
H3A1 C3A H3A2 . . 107.3
N2A C4A C3A . . 112.7(5)
N2A C4A H4A1 . . 109.0
C3A C4A H4A1 . . 109.0
N2A C4A H4A2 . . 109.0
C3A C4A H4A2 . . 109.0
H4A1 C4A H4A2 . . 107.8
N2A C5A C1A . 14_565 108.8(5)
N2A C5A H5A1 . . 109.9
C1A C5A H5A1 14_565 . 109.9
N2A C5A H5A2 . . 109.9
C1A C5A H5A2 14_565 . 109.9
H5A1 C5A H5A2 . . 108.3
O2A C6A O1A . . 123.4(8)
O2A C6A C6A . 14_565 121.7(5)
O1A C6A C6A . 14_565 114.9(4)
N2B Cr1B N2B 14_565 . 167.5(2)
N2B Cr1B N1B 14_565 14_565 88.2(2)
N2B Cr1B N1B . 14_565 83.26(19)
N2B Cr1B N1B 14_565 . 83.26(19)
N2B Cr1B N1B . . 88.2(2)
N1B Cr1B N1B 14_565 . 93.7(2)
N2B Cr1B Cl1B 14_565 . 92.27(13)
N2B Cr1B Cl1B . . 96.65(14)
N1B Cr1B Cl1B 14_565 . 177.69(13)
N1B Cr1B Cl1B . . 88.58(12)
N2B Cr1B Cl1B 14_565 14_565 96.65(14)
N2B Cr1B Cl1B . 14_565 92.27(13)
N1B Cr1B Cl1B 14_565 14_565 88.58(12)
N1B Cr1B Cl1B . 14_565 177.69(13)
Cl1B Cr1B Cl1B . 14_565 89.11(9)
C2B N1B C1B . . 109.4(5)
C2B N1B Cr1B . . 118.8(4)
C1B N1B Cr1B . . 106.8(3)
C2B N1B H1B . . 107.1
C1B N1B H1B . . 107.1
Cr1B N1B H1B . . 107.1
C4B N2B C5B . . 112.5(5)
C4B N2B Cr1B . . 117.6(4)
C5B N2B Cr1B . . 108.7(4)
C4B N2B H2B . . 105.7
C5B N2B H2B . . 105.7
Cr1B N2B H2B . . 105.7
N1B C1B C5B . 14_565 108.8(5)
N1B C1B H1B1 . . 109.9
C5B C1B H1B1 14_565 . 109.9
N1B C1B H1B2 . . 109.9
C5B C1B H1B2 14_565 . 109.9
H1B1 C1B H1B2 . . 108.3
N1B C2B C3B . . 112.2(5)
N1B C2B H2B1 . . 109.2
C3B C2B H2B1 . . 109.2
N1B C2B H2B2 . . 109.2
C3B C2B H2B2 . . 109.2
H2B1 C2B H2B2 . . 107.9
C4B C3B C2B . . 114.8(6)
C4B C3B H3B1 . . 108.6
C2B C3B H3B1 . . 108.6
C4B C3B H3B2 . . 108.6
C2B C3B H3B2 . . 108.6
H3B1 C3B H3B2 . . 107.6
N2B C4B C3B . . 113.9(5)
N2B C4B H4B1 . . 108.8
C3B C4B H4B1 . . 108.8
N2B C4B H4B2 . . 108.8
C3B C4B H4B2 . . 108.8
H4B1 C4B H4B2 . . 107.7
N2B C5B C1B . 14_565 108.8(5)
N2B C5B H5B1 . . 109.9
C1B C5B H5B1 14_565 . 109.9
N2B C5B H5B2 . . 109.9
C1B C5B H5B2 14_565 . 109.9
H5B1 C5B H5B2 . . 108.3
O3C Cl1C O2C . . 110.7(4)
O3C Cl1C O4C . . 110.0(3)
O2C Cl1C O4C . . 107.8(4)
O3C Cl1C O1C . . 111.0(3)
O2C Cl1C O1C . . 109.1(4)
O4C Cl1C O1C . . 108.1(3)

loop_
_geom_bond_atom_site_label_1
_geom_bond_atom_site_label_2
_geom_bond_site_symmetry_2
_geom_bond_distance
Cr1A O1A 14_565 1.956(4)
Cr1A O1A . 1.956(4)
Cr1A N1A 14_565 2.075(5)
Cr1A N1A . 2.075(5)
Cr1A N2A . 2.096(4)
Cr1A N2A 14_565 2.096(4)
O1A C6A . 1.310(8)
O2A C6A . 1.228(8)
N1A C1A . 1.493(8)
N1A C2A . 1.519(8)
N1A H1A . 0.9900
N2A C5A . 1.482(9)
N2A C4A . 1.485(7)
N2A H2A . 0.9900
C1A C5A 14_565 1.502(10)
C1A H1A1 . 0.9800
C1A H1A2 . 0.9800
C2A C3A . 1.526(10)
C2A H2A1 . 0.9800
C2A H2A2 . 0.9800
C3A C4A . 1.488(11)
C3A H3A1 . 0.9800
C3A H3A2 . 0.9800
C4A H4A1 . 0.9800
C4A H4A2 . 0.9800
C5A C1A 14_565 1.503(10)
C5A H5A1 . 0.9800
C5A H5A2 . 0.9800
C6A C6A 14_565 1.496(18)
Cr1B N2B 14_565 2.080(5)
Cr1B N2B . 2.080(5)
Cr1B N1B 14_565 2.089(4)
Cr1B N1B . 2.089(4)
Cr1B Cl1B . 2.3358(14)
Cr1B Cl1B 14_565 2.3358(14)
N1B C2B . 1.474(7)
N1B C1B . 1.478(9)
N1B H1B . 0.9900
N2B C4B . 1.484(8)
N2B C5B . 1.490(7)
N2B H2B . 0.9900
C1B C5B 14_565 1.500(9)
C1B H1B1 . 0.9800
C1B H1B2 . 0.9800
C2B C3B . 1.518(11)
C2B H2B1 . 0.9800
C2B H2B2 . 0.9800
C3B C4B . 1.512(9)
C3B H3B1 . 0.9800
C3B H3B2 . 0.9800
C4B H4B1 . 0.9800
C4B H4B2 . 0.9800
C5B C1B 14_565 1.500(9)
C5B H5B1 . 0.9800
C5B H5B2 . 0.9800
Cl1C O3C . 1.426(5)
Cl1C O2C . 1.435(6)
Cl1C O4C . 1.442(5)
Cl1C O1C . 1.443(5)

loop_
_geom_hbond_atom_site_label_D
_geom_hbond_atom_site_label_H
_geom_hbond_atom_site_label_A
_geom_hbond_site_symmetry_A
_geom_hbond_distance_DH
_geom_hbond_distance_HA
_geom_hbond_distance_DA
_geom_hbond_angle_DHA
N1A H1A O1C 6_664 0.99 2.20 3.090(8) 148.2
N1A H1A O2C 6_664 0.99 2.42 3.266(8) 142.7
N2A H2A Cl1B 1_556 0.99 2.42 3.314(5) 149.8
N1B H1B O2A . 0.99 1.87 2.762(7) 148.7
N2B H2B O4C 14_564 0.99 2.39 3.160(7) 134.6

loop_
_geom_torsion_atom_site_label_1
_geom_torsion_atom_site_label_2
_geom_torsion_atom_site_label_3
_geom_torsion_atom_site_label_4
_geom_torsion_site_symmetry_4
_geom_torsion
C2A N1A C1A C5A 14_565 -170.2(5)
Cr1A N1A C1A C5A 14_565 -38.9(6)
C1A N1A C2A C3A . 71.3(7)
Cr1A N1A C2A C3A . -55.0(6)
N1A C2A C3A C4A . 63.5(7)
C5A N2A C4A C3A . -178.5(5)
Cr1A N2A C4A C3A . 60.4(7)
C2A C3A C4A N2A . -66.6(7)
C4A N2A C5A C1A 14_565 -173.1(5)
Cr1A N2A C5A C1A 14_565 -45.5(5)
Cr1A O1A C6A O2A . 177.1(6)
Cr1A O1A C6A C6A 14_565 -2.7(9)
C2B N1B C1B C5B 14_565 174.1(5)
Cr1B N1B C1B C5B 14_565 44.3(5)
C1B N1B C2B C3B . 176.5(5)
Cr1B N1B C2B C3B . -60.6(6)
N1B C2B C3B C4B . 64.6(6)
C5B N2B C4B C3B . -67.7(8)
Cr1B N2B C4B C3B . 59.8(7)
C2B C3B C4B N2B . -64.9(8)
C4B N2B C5B C1B 14_565 167.8(6)
Cr1B N2B C5B C1B 14_565 35.7(6)

_cod_database_fobs_code 2241846
